data_4311842
loop_
_publ_author_name
'Carla Slebodnick'
'Jing Zhao'
'Ross Angel'
'Brian E. Hanson'
'Yang Song'
'Zhenxian Liu'
'Russell J. Hemley'

_publ_contact_author_address
;
Department Of Chemistry, Virginia Tech, Blacksburg, VA 24061
;
_publ_contact_author_email hanson@vt.edu
_publ_contact_author_fax '540 231-3255'
_publ_contact_author_name 'Brian E. Hanson'
_publ_contact_author_phone '540 231 7206'
_publ_section_title
;
 High Pressure Study of Ru3(CO)12 by X-ray Diffraction, Raman, and
 Infrared Spectroscopy
;
_journal_name_full 'Inorganic Chemistry'
_journal_page_first 5245
_journal_page_last 5252
_journal_paper_doi 10.1021/ic049617y
_journal_volume 43
_journal_year 2004
_chemical_formula_moiety 'C12 O12 Ru3'
_chemical_formula_sum 'C12 O12 Ru3'
_chemical_formula_weight 639.33
_chemical_name_common 'triruthenium dodecacarbonyl'
_chemical_name_systematic 'triruthenium dodecacarbonyl'
_space_group_IT_number 14
_symmetry_cell_setting monoclinic
_symmetry_Int_Tables_number 14
_symmetry_space_group_name_Hall '-P 2yn'
_symmetry_space_group_name_H-M 'P 1 21/n 1'
_atom_sites_solution_hydrogens geom
_atom_sites_solution_primary direct
_atom_sites_solution_secondary difmap
_audit_creation_method SHELXL-97
_cell_angle_alpha 90.00
_cell_angle_beta 100.244(10)
_cell_angle_gamma 90.00
_cell_formula_units_Z 4
_cell_length_a 7.3892(10)
_cell_length_b 13.553(2)
_cell_length_c 13.079(2)
_cell_measurement_pressure 7120000
_cell_measurement_reflns_used 946
_cell_measurement_temperature 293(2)
_cell_measurement_theta_max 22.54
_cell_measurement_theta_min 2.96
_cell_volume 1288.9(3)
_computing_cell_refinement 'Crysalis (Oxford Diffraction)'
_computing_data_collection 'Crysalis (Oxford Diffraction)'
_computing_data_reduction
;
 WinIntergrStp 3.3 (Angel, J. Appl. Cryst. 2003)
 Absorb (Angel, J. Appl. Cryst. 2004)
;
_computing_molecular_graphics 'Bruker SHELXTL'
_computing_publication_material
;
 Bruker SHELXTL (Sheldrick, 2001) and PLATON (Spek, A. L., J Appl. 
 Cryst., 2003)
;
_computing_structure_refinement 'SHELXL-97 (Sheldrick, 1997)'
_computing_structure_solution
;
 coordinates obtained from CCDC (Allan, Acta Cryst B., 2002 and Bruno et al. 
 Acta Cryst. B, 2002) from the structure 
 by Churchill, et al. (Inorg Chem, 1977).
;
_diffrn_ambient_pressure 7120000
_diffrn_ambient_temperature 293(2)
_diffrn_detector_type 'point detector'
_diffrn_measured_fraction_theta_full 0.327
_diffrn_measured_fraction_theta_max 0.327
_diffrn_measurement_device_type 'Oxford Diffraction Xcalibur 1'
_diffrn_measurement_method 'constant precision omega scans at phi=0'
_diffrn_radiation_monochromator graphite
_diffrn_radiation_probe x-ray
_diffrn_radiation_source 'fine-focus sealed tube'
_diffrn_radiation_type MoK\a
_diffrn_reflns_av_R_equivalents 0.0368
_diffrn_reflns_av_sigmaI/netI 0.0493
_diffrn_reflns_limit_h_max 7
_diffrn_reflns_limit_h_min -7
_diffrn_reflns_limit_k_max 0
_diffrn_reflns_limit_k_min -14
_diffrn_reflns_limit_l_max 7
_diffrn_reflns_limit_l_min -7
_diffrn_reflns_number 946
_diffrn_reflns_theta_full 22.54
_diffrn_reflns_theta_max 22.54
_diffrn_reflns_theta_min 2.96
_diffrn_standards_decay_% 0
_diffrn_standards_interval_count 200
_diffrn_standards_number 3
_exptl_absorpt_coefficient_mu 3.553
_exptl_absorpt_correction_T_max 0.913
_exptl_absorpt_correction_T_min 0.761
_exptl_absorpt_correction_type gaussian
_exptl_absorpt_process_details
;
 Correction for absorption affects of the diamond anvil cell
 and the sample were made using ABSORB 5.3.  Reference: 
 Angel,R.J.; Downs,R. T.; Finger, L. W.; High Temperature and High 
 Pressure Crystal Chemistry, Ed. 2000, 41, 559-596. 
;
_exptl_crystal_colour yellow
_exptl_crystal_density_diffrn 3.295
_exptl_crystal_density_method 'not measured'
_exptl_crystal_description plate
_exptl_crystal_F_000 1200
_exptl_crystal_size_max 0.22
_exptl_crystal_size_mid 0.19
_exptl_crystal_size_min 0.030
_refine_diff_density_max 0.700
_refine_diff_density_min -0.677
_refine_diff_density_rms 0.190
_refine_ls_extinction_method none
_refine_ls_goodness_of_fit_ref 1.314
_refine_ls_hydrogen_treatment none
_refine_ls_matrix_type full
_refine_ls_number_parameters 113
_refine_ls_number_reflns 554
_refine_ls_number_restraints 24
_refine_ls_restrained_S_all 1.282
_refine_ls_R_factor_all 0.0548
_refine_ls_R_factor_gt 0.0453
_refine_ls_shift/su_max 0.000
_refine_ls_shift/su_mean 0.000
_refine_ls_structure_factor_coef Fsqd
_refine_ls_weighting_details 'calc w=1/[\s^2^(Fo^2^)+(0.0087P)^2^+51.6931P] where P=(Fo^2^+2Fc^2^)/3'
_refine_ls_weighting_scheme calc
_refine_ls_wR_factor_gt 0.0977
_refine_ls_wR_factor_ref 0.1142
_reflns_number_gt 513
_reflns_number_total 554
_reflns_threshold_expression >2sigma(I)
_cod_data_source_file ic049617ysi20040322_044432_9.cif
_cod_data_source_block 71kbar
_cod_depositor_comments
;
The following automatic conversions were performed:
'_exptl_absorpt_correction_type' value 'Gaussian' changed to 'gaussian'
according to '/home/saulius/struct/CIF-dictionaries/cif_core.dic'
dictionary named 'cif_core.dic' version 2.4.1 from 2010-06-29.

Automatic conversion script
Id: cif_fix_enum 1527 2010-12-29 10:47:43Z saulius 
;
_cod_original_sg_symbol_H-M 'P 21/n'
_cod_database_code 4311842

loop_
_symmetry_equiv_pos_as_xyz
'x, y, z'
'-x+1/2, y+1/2, -z+1/2'
'-x, -y, -z'
'x-1/2, -y-1/2, z-1/2'

loop_
_atom_site_label
_atom_site_type_symbol
_atom_site_fract_x
_atom_site_fract_y
_atom_site_fract_z
_atom_site_U_iso_or_equiv
_atom_site_adp_type
_atom_site_occupancy
_atom_site_symmetry_multiplicity
_atom_site_calc_flag
_atom_site_refinement_flags
_atom_site_disorder_assembly
_atom_site_disorder_group
Ru1 Ru 0.4291(3) -0.02723(13) 0.2161(4) 0.0096(6) Uiso 1 1 d D . .
Ru2 Ru 0.4347(3) 0.17789(13) 0.2036(4) 0.0095(6) Uiso 1 1 d D . .
Ru3 Ru 0.7045(3) 0.07837(13) 0.3404(4) 0.0091(6) Uiso 1 1 d D . .
C11 C 0.586(4) -0.0285(19) 0.114(3) 0.025(8) Uiso 1 1 d D . .
C12 C 0.271(4) -0.0173(15) 0.316(3) 0.007(6) Uiso 1 1 d D . .
C13 C 0.525(3) -0.1501(14) 0.270(4) 0.006(6) Uiso 1 1 d D . .
C14 C 0.215(3) -0.0533(17) 0.116(3) 0.017(7) Uiso 1 1 d D . .
C21 C 0.598(4) 0.1691(15) 0.106(3) 0.009(6) Uiso 1 1 d D . .
C22 C 0.289(4) 0.1833(18) 0.312(3) 0.020(7) Uiso 1 1 d D . .
C23 C 0.224(3) 0.1977(19) 0.099(3) 0.026(8) Uiso 1 1 d D . .
C24 C 0.528(3) 0.3046(13) 0.248(4) 0.006(6) Uiso 1 1 d D . .
C31 C 0.865(3) 0.0731(15) 0.241(3) 0.004(5) Uiso 1 1 d D . .
C32 C 0.554(4) 0.0926(16) 0.445(3) 0.016(7) Uiso 1 1 d D . .
C33 C 0.824(3) 0.1950(16) 0.396(4) 0.017(7) Uiso 1 1 d D . .
C34 C 0.821(3) -0.0343(16) 0.410(4) 0.017(7) Uiso 1 1 d D . .
O11 O 0.676(3) -0.0381(11) 0.052(3) 0.015(4) Uiso 1 1 d D . .
O12 O 0.183(3) -0.0197(12) 0.379(3) 0.025(5) Uiso 1 1 d D . .
O13 O 0.581(3) -0.2224(12) 0.302(3) 0.021(5) Uiso 1 1 d D . .
O14 O 0.083(2) -0.0707(11) 0.062(3) 0.017(4) Uiso 1 1 d D . .
O21 O 0.686(3) 0.1773(11) 0.044(3) 0.017(4) Uiso 1 1 d D . .
O22 O 0.200(3) 0.1983(12) 0.371(3) 0.029(5) Uiso 1 1 d D . .
O23 O 0.104(2) 0.2107(11) 0.036(3) 0.019(5) Uiso 1 1 d D . .
O24 O 0.591(3) 0.3756(11) 0.274(3) 0.019(5) Uiso 1 1 d D . .
O31 O 0.965(3) 0.0773(12) 0.184(3) 0.019(4) Uiso 1 1 d D . .
O32 O 0.471(2) 0.1050(10) 0.508(3) 0.011(4) Uiso 1 1 d D . .
O33 O 0.884(3) 0.2668(11) 0.421(3) 0.018(5) Uiso 1 1 d D . .
O34 O 0.890(2) -0.1021(11) 0.451(3) 0.016(5) Uiso 1 1 d D . .

loop_
_atom_type_symbol
_atom_type_description
_atom_type_scat_dispersion_real
_atom_type_scat_dispersion_imag
_atom_type_scat_source
C C 0.0033 0.0016 'International Tables Vol C Tables 4.2.6.8 and 6.1.1.4'
O O 0.0106 0.0060 'International Tables Vol C Tables 4.2.6.8 and 6.1.1.4'
Ru Ru -1.2594 0.8363 'International Tables Vol C Tables 4.2.6.8 and 6.1.1.4'

loop_
_geom_angle_atom_site_label_1
_geom_angle_atom_site_label_2
_geom_angle_atom_site_label_3
_geom_angle
_geom_angle_site_symmetry_1
_geom_angle_site_symmetry_3
_geom_angle_publ_flag
C13 Ru1 C14 107.6(14) . . ?
C13 Ru1 C12 92.5(13) . . ?
C14 Ru1 C12 87.0(16) . . ?
C13 Ru1 C11 90.9(14) . . ?
C14 Ru1 C11 93.2(17) . . ?
C12 Ru1 C11 176.4(10) . . ?
C13 Ru1 Ru3 92.9(11) . . ?
C14 Ru1 Ru3 159.5(7) . . ?
C12 Ru1 Ru3 92.1(11) . . ?
C11 Ru1 Ru3 86.5(12) . . ?
C13 Ru1 Ru2 152.9(11) . . ?
C14 Ru1 Ru2 99.5(7) . . ?
C12 Ru1 Ru2 89.3(6) . . ?
C11 Ru1 Ru2 87.2(8) . . ?
Ru3 Ru1 Ru2 60.06(13) . . ?
C23 Ru2 C24 107.5(15) . . ?
C23 Ru2 C21 93.7(17) . . ?
C24 Ru2 C21 91.3(13) . . ?
C23 Ru2 C22 91.5(17) . . ?
C24 Ru2 C22 87.7(13) . . ?
C21 Ru2 C22 174.7(17) . . ?
C23 Ru2 Ru3 159.1(8) . . ?
C24 Ru2 Ru3 93.5(13) . . ?
C21 Ru2 Ru3 86.2(12) . . ?
C22 Ru2 Ru3 88.7(12) . . ?
C23 Ru2 Ru1 99.4(8) . . ?
C24 Ru2 Ru1 152.9(14) . . ?
C21 Ru2 Ru1 89.7(6) . . ?
C22 Ru2 Ru1 88.8(7) . . ?
Ru3 Ru2 Ru1 59.64(12) . . ?
C33 Ru3 C34 110.3(18) . . ?
C33 Ru3 C31 89.3(14) . . ?
C34 Ru3 C31 90.7(14) . . ?
C33 Ru3 C32 86.2(15) . . ?
C34 Ru3 C32 90.7(15) . . ?
C31 Ru3 C32 175.5(12) . . ?
C33 Ru3 Ru1 154.5(13) . . ?
C34 Ru3 Ru1 95.0(11) . . ?
C31 Ru3 Ru1 93.5(10) . . ?
C32 Ru3 Ru1 90.6(11) . . ?
C33 Ru3 Ru2 94.2(13) . . ?
C34 Ru3 Ru2 155.3(11) . . ?
C31 Ru3 Ru2 92.3(11) . . ?
C32 Ru3 Ru2 88.2(12) . . ?
Ru1 Ru3 Ru2 60.30(11) . . ?
O11 C11 Ru1 174(2) . . ?
O12 C12 Ru1 174(2) . . ?
O13 C13 Ru1 179(3) . . ?
O14 C14 Ru1 176(3) . . ?
O21 C21 Ru2 170(2) . . ?
O22 C22 Ru2 171(2) . . ?
O23 C23 Ru2 177(3) . . ?
O24 C24 Ru2 176(2) . . ?
O31 C31 Ru3 175(2) . . ?
O32 C32 Ru3 176(3) . . ?
O33 C33 Ru3 174(4) . . ?
O34 C34 Ru3 180(2) . . ?

loop_
_geom_bond_atom_site_label_1
_geom_bond_atom_site_label_2
_geom_bond_distance
_geom_bond_site_symmetry_2
_geom_bond_publ_flag
Ru1 C13 1.89(2) . ?
Ru1 C14 1.90(3) . ?
Ru1 C12 1.91(2) . ?
Ru1 C11 1.92(2) . ?
Ru1 Ru3 2.767(5) . ?
Ru1 Ru2 2.786(2) . ?
Ru2 C23 1.90(3) . ?
Ru2 C24 1.90(2) . ?
Ru2 C21 1.92(2) . ?
Ru2 C22 1.92(2) . ?
Ru2 Ru3 2.779(5) . ?
Ru3 C33 1.89(2) . ?
Ru3 C34 1.90(2) . ?
Ru3 C31 1.92(2) . ?
Ru3 C32 1.92(2) . ?
C11 O11 1.15(3) . ?
C12 O12 1.14(3) . ?
C13 O13 1.12(3) . ?
C14 O14 1.12(3) . ?
C21 O21 1.13(4) . ?
C22 O22 1.12(3) . ?
C23 O23 1.12(4) . ?
C24 O24 1.09(3) . ?
C31 O31 1.14(3) . ?
C32 O32 1.12(3) . ?
C33 O33 1.10(3) . ?
C34 O34 1.14(3) . ?
